data_7715366
loop_
_publ_author_name
'Zgrabik, Joshua C.'
'Bhuniya, Balaka'
'Branstad Phillips, Thomas'
'Barroso, Jorge'
'Vlaisavljevich, Bess'
'Daly, Scott R.'

_publ_section_title
;
 Volatile lanthanide complexes with fluorinated heptadentate ligands.
;
_journal_issue 7
_journal_name_full 'Dalton transactions (Cambridge, England : 2003)'
_journal_page_first 2998
_journal_page_last 3009
_journal_paper_doi 10.1039/d3dt04198k
_journal_volume 53
_journal_year 2024
_chemical_formula_moiety 'C36 H42 F21 N4 Nd O3'
_chemical_formula_sum 'C36 H42 F21 N4 Nd O3'
_chemical_formula_weight 1121.97
_space_group_crystal_system triclinic
_space_group_IT_number 2
_space_group_name_Hall '-P 1'
_space_group_name_H-M_alt 'P -1'
_atom_sites_solution_hydrogens geom
_atom_sites_solution_primary dual
_audit_creation_date 2023-06-12
_audit_creation_method
;
Olex2 1.5
(compiled 2023.03.06 svn.rbb2c1857 for OlexSys, GUI svn.r6748)
;
_audit_update_record
;
2023-12-12 deposited with the CCDC.	2024-01-12 downloaded from the CCDC.
;
_cell_angle_alpha 92.033(5)
_cell_angle_beta 90.548(5)
_cell_angle_gamma 92.205(5)
_cell_formula_units_Z 2
_cell_length_a 7.2329(7)
_cell_length_b 14.5721(15)
_cell_length_c 21.231(2)
_cell_measurement_reflns_used 9851
_cell_measurement_temperature 150.15
_cell_measurement_theta_max 27.85
_cell_measurement_theta_min 2.416
_cell_volume 2234.5(4)
_computing_molecular_graphics 'Olex2 1.5 (Dolomanov et al., 2009)'
_computing_publication_material 'Olex2 1.5 (Dolomanov et al., 2009)'
_computing_structure_refinement 'SHELXL 2016/4 (Sheldrick, 2015)'
_computing_structure_solution 'SHELXT 2018/2 (Sheldrick, 2018)'
_diffrn_ambient_temperature 150.15
_diffrn_measured_fraction_theta_full 0.999
_diffrn_measured_fraction_theta_max 0.987
_diffrn_measurement_device_type 'Bruker Nonius Kappa Apex'
_diffrn_measurement_method 'CCD Phi and Omega Scans'
_diffrn_radiation_type MoK\a
_diffrn_radiation_wavelength 0.71073
_diffrn_reflns_av_R_equivalents 0.0380
_diffrn_reflns_av_unetI/netI 0.0323
_diffrn_reflns_Laue_measured_fraction_full 0.999
_diffrn_reflns_Laue_measured_fraction_max 0.987
_diffrn_reflns_limit_h_max 9
_diffrn_reflns_limit_h_min -9
_diffrn_reflns_limit_k_max 19
_diffrn_reflns_limit_k_min -18
_diffrn_reflns_limit_l_max 27
_diffrn_reflns_limit_l_min -27
_diffrn_reflns_number 47027
_diffrn_reflns_point_group_measured_fraction_full 0.999
_diffrn_reflns_point_group_measured_fraction_max 0.987
_diffrn_reflns_theta_full 25.242
_diffrn_reflns_theta_max 27.890
_diffrn_reflns_theta_min 2.335
_exptl_absorpt_coefficient_mu 1.289
_exptl_absorpt_correction_T_max 1.0000
_exptl_absorpt_correction_T_min 0.9417
_exptl_absorpt_correction_type multi-scan
_exptl_absorpt_process_details
;
SADABS-2016/2 (Bruker,2016/2) was used for absorption correction.
wR2(int) was 0.0510 before and 0.0460 after correction.
The Ratio of minimum to maximum transmission is 0.9417.
The \l/2 correction factor is Not present.
;
_exptl_crystal_colour 'pale orange'
_exptl_crystal_density_diffrn 1.668
_exptl_crystal_description prism-like
_exptl_crystal_F_000 1118
_exptl_crystal_size_max 0.075
_exptl_crystal_size_mid 0.045
_exptl_crystal_size_min 0.035
_refine_diff_density_max 0.515
_refine_diff_density_min -0.683
_refine_diff_density_rms 0.086
_refine_ls_extinction_method none
_refine_ls_goodness_of_fit_ref 1.066
_refine_ls_hydrogen_treatment constr
_refine_ls_matrix_type full
_refine_ls_number_parameters 595
_refine_ls_number_reflns 10552
_refine_ls_number_restraints 0
_refine_ls_restrained_S_all 1.066
_refine_ls_R_factor_all 0.0333
_refine_ls_R_factor_gt 0.0275
_refine_ls_shift/su_max 0.001
_refine_ls_shift/su_mean 0.000
_refine_ls_structure_factor_coef Fsqd
_refine_ls_weighting_details 'w=1/[\s^2^(Fo^2^)+(0.0251P)^2^+1.7419P] where P=(Fo^2^+2Fc^2^)/3'
_refine_ls_weighting_scheme calc
_refine_ls_wR_factor_gt 0.0587
_refine_ls_wR_factor_ref 0.0618
_reflns_Friedel_coverage 0.000
_reflns_number_gt 9510
_reflns_number_total 10552
_reflns_threshold_expression 'I > 2\s(I)'
_cod_data_source_file d3dt04198k2.cif
_cod_data_source_block dal2120
_cod_database_code 7715366
_shelx_shelxl_version_number 2016/4
_shelx_space_group_comment
;
The symmetry employed for this shelxl refinement is uniquely defined
by the following loop, which should always be used as a source of
symmetry information in preference to the above space-group names.
They are only intended as comments.
;
_shelx_estimated_absorpt_t_max 0.956
_shelx_estimated_absorpt_t_min 0.910
_olex2_refinement_description
;
1. Fixed Uiso
 At 1.2 times of:
  All C(H) groups, All C(H,H) groups
 At 1.5 times of:
  All C(H,H,H) groups
2.a Secondary CH2 refined with riding coordinates:
 C11(H11A,H11B), C12(H12A,H12B), C21(H21A,H21B), C22(H22A,H22B), C31(H31A,
 H31B), C32(H32A,H32B)
2.b Aromatic/amide H refined with riding coordinates:
 C14(H14), C24(H24), C34(H34)
2.c Idealised Me refined as rotating group:
 C17(H17A,H17B,H17C), C18(H18A,H18B,H18C), C19(H19A,H19B,H19C), C27(H27A,H27B,
 H27C), C28(H28A,H28B,H28C), C29(H29A,H29B,H29C), C37(H37A,H37B,H37C), C38(H38A,
 H38B,H38C), C39(H39A,H39B,H39C)
;
_olex2_submission_special_instructions 'No special instructions were received'

loop_
_space_group_symop_operation_xyz
'x, y, z'
'-x, -y, -z'

loop_
_atom_site_label
_atom_site_type_symbol
_atom_site_fract_x
_atom_site_fract_y
_atom_site_fract_z
_atom_site_U_iso_or_equiv
_atom_site_adp_type
_atom_site_occupancy
_atom_site_site_symmetry_order
_atom_site_calc_flag
_atom_site_refinement_flags_posn
_atom_site_refinement_flags_adp
_atom_site_refinement_flags_occupancy
_atom_site_disorder_assembly
_atom_site_disorder_group
Nd1 Nd 0.29404(2) 0.27564(2) 0.24209(2) 0.01361(4) Uani 1 1 d . . . . .
F11 F -0.0461(2) -0.08331(9) 0.18995(7) 0.0332(3) Uani 1 1 d . . . . .
F12 F -0.18057(19) 0.04349(10) 0.16954(7) 0.0317(3) Uani 1 1 d . . . . .
F13 F -0.0762(2) -0.05827(12) 0.06990(8) 0.0479(5) Uani 1 1 d . . . . .
F14 F 0.0494(2) 0.08035(11) 0.07730(7) 0.0414(4) Uani 1 1 d . . . . .
F15 F 0.3737(2) 0.01302(12) 0.11267(9) 0.0459(4) Uani 1 1 d . . . . .
F16 F 0.2649(3) -0.05369(16) 0.02824(9) 0.0658(6) Uani 1 1 d . . . . .
F17 F 0.2548(3) -0.12321(12) 0.11608(11) 0.0581(5) Uani 1 1 d . . . . .
F21 F -0.14863(18) 0.48578(9) 0.14460(7) 0.0268(3) Uani 1 1 d . . . . .
F22 F 0.0373(2) 0.54789(10) 0.07685(7) 0.0299(3) Uani 1 1 d . . . . .
F23 F 0.0682(3) 0.55105(11) 0.24184(7) 0.0435(4) Uani 1 1 d . . . . .
F24 F 0.2749(2) 0.60263(12) 0.17565(9) 0.0490(5) Uani 1 1 d . . . . .
F25 F -0.1845(3) 0.66188(13) 0.19150(11) 0.0611(6) Uani 1 1 d . . . . .
F26 F 0.0168(3) 0.71607(12) 0.12931(10) 0.0614(6) Uani 1 1 d . . . . .
F27 F 0.0629(3) 0.73025(12) 0.22921(10) 0.0620(6) Uani 1 1 d . . . . .
F31 F 0.0291(2) 0.37475(10) 0.48882(6) 0.0319(3) Uani 1 1 d . . . . .
F32 F -0.15306(18) 0.30771(11) 0.41808(6) 0.0295(3) Uani 1 1 d . . . . .
F33 F 0.2642(2) 0.22356(14) 0.47054(10) 0.0563(5) Uani 1 1 d . . . . .
F34 F 0.0403(3) 0.15717(11) 0.41451(8) 0.0463(4) Uani 1 1 d . . . . .
F35 F -0.1942(3) 0.18839(16) 0.51434(11) 0.0706(6) Uani 1 1 d . . . . .
F36 F 0.0343(3) 0.10233(14) 0.52987(10) 0.0645(6) Uani 1 1 d . . . . .
F37 F 0.0368(4) 0.23853(16) 0.56990(9) 0.0910(9) Uani 1 1 d . . . . .
O1 O 0.1279(2) 0.14582(11) 0.20513(8) 0.0220(3) Uani 1 1 d . . . . .
O2 O 0.1295(2) 0.37996(11) 0.18747(7) 0.0212(3) Uani 1 1 d . . . . .
O3 O 0.1352(2) 0.29857(11) 0.33435(7) 0.0220(3) Uani 1 1 d . . . . .
N1 N 0.4114(2) 0.13518(13) 0.29870(9) 0.0184(4) Uani 1 1 d . . . . .
N2 N 0.4208(2) 0.28404(13) 0.13045(9) 0.0183(4) Uani 1 1 d . . . . .
N3 N 0.4329(2) 0.41955(13) 0.30208(9) 0.0184(4) Uani 1 1 d . . . . .
N4 N 0.6593(2) 0.27654(12) 0.24222(8) 0.0137(3) Uani 1 1 d . . . . .
C1 C -0.0125(3) 0.00378(16) 0.17159(12) 0.0238(5) Uani 1 1 d . . . . .
C2 C 0.0486(4) -0.00320(18) 0.10216(12) 0.0305(6) Uani 1 1 d . . . . .
C3 C 0.2396(4) -0.0428(2) 0.08996(14) 0.0388(7) Uani 1 1 d . . . . .
C4 C 0.0326(3) 0.50810(16) 0.13379(11) 0.0214(5) Uani 1 1 d . . . . .
C5 C 0.0936(4) 0.58326(17) 0.18365(12) 0.0292(5) Uani 1 1 d . . . . .
C6 C -0.0056(4) 0.67452(19) 0.18300(14) 0.0389(7) Uani 1 1 d . . . . .
C7 C 0.0267(3) 0.31666(17) 0.43717(10) 0.0222(5) Uani 1 1 d . . . . .
C8 C 0.0807(4) 0.22135(19) 0.45971(12) 0.0306(6) Uani 1 1 d . . . . .
C9 C -0.0133(5) 0.1876(2) 0.52020(14) 0.0456(8) Uani 1 1 d . . . . .
C11 C 0.7180(3) 0.20093(15) 0.28198(11) 0.0197(4) Uani 1 1 d . . . . .
H11A H 0.837231 0.218984 0.303071 0.024 Uiso 1 1 calc R U . . .
H11B H 0.737121 0.145414 0.254942 0.024 Uiso 1 1 calc R U . . .
C12 C 0.5735(3) 0.17866(16) 0.33167(11) 0.0207(5) Uani 1 1 d . . . . .
H12A H 0.623799 0.136370 0.362443 0.025 Uiso 1 1 calc R U . . .
H12B H 0.538468 0.235584 0.354639 0.025 Uiso 1 1 calc R U . . .
C13 C 0.3618(3) 0.04897(16) 0.30140(10) 0.0199(4) Uani 1 1 d . . . . .
C14 C 0.2143(3) 0.01253(16) 0.25965(11) 0.0231(5) Uani 1 1 d . . . . .
H14 H 0.180347 -0.050742 0.262855 0.028 Uiso 1 1 calc R U . . .
C15 C 0.1201(3) 0.05954(15) 0.21658(11) 0.0200(5) Uani 1 1 d . . . . .
C16 C 0.4536(4) -0.02099(17) 0.34486(11) 0.0269(5) Uani 1 1 d . . . . .
C17 C 0.3587(5) -0.11734(19) 0.33884(14) 0.0420(7) Uani 1 1 d . . . . .
H17A H 0.227755 -0.113424 0.349690 0.063 Uiso 1 1 calc R U . . .
H17B H 0.418843 -0.158374 0.367594 0.063 Uiso 1 1 calc R U . . .
H17C H 0.369036 -0.141542 0.295417 0.063 Uiso 1 1 calc R U . . .
C18 C 0.4327(4) 0.00962(19) 0.41475(12) 0.0342(6) Uani 1 1 d . . . . .
H18A H 0.487908 0.071662 0.421691 0.051 Uiso 1 1 calc R U . . .
H18B H 0.495711 -0.033049 0.441552 0.051 Uiso 1 1 calc R U . . .
H18C H 0.301081 0.009673 0.425345 0.051 Uiso 1 1 calc R U . . .
C19 C 0.6571(4) -0.0329(2) 0.32706(14) 0.0395(7) Uani 1 1 d . . . . .
H19A H 0.664781 -0.048794 0.281941 0.059 Uiso 1 1 calc R U . . .
H19B H 0.707965 -0.082212 0.351366 0.059 Uiso 1 1 calc R U . . .
H19C H 0.728160 0.024593 0.336528 0.059 Uiso 1 1 calc R U . . .
C21 C 0.7207(3) 0.26195(16) 0.17563(10) 0.0191(4) Uani 1 1 d . . . . .
H21A H 0.829379 0.222652 0.174678 0.023 Uiso 1 1 calc R U . . .
H21B H 0.757862 0.321787 0.157967 0.023 Uiso 1 1 calc R U . . .
C22 C 0.5642(3) 0.21621(15) 0.13573(10) 0.0192(4) Uani 1 1 d . . . . .
H22A H 0.609633 0.197909 0.093463 0.023 Uiso 1 1 calc R U . . .
H22B H 0.513992 0.160674 0.156169 0.023 Uiso 1 1 calc R U . . .
C23 C 0.3835(3) 0.32764(16) 0.07977(10) 0.0196(4) Uani 1 1 d . . . . .
C24 C 0.2558(3) 0.40222(16) 0.08486(11) 0.0224(5) Uani 1 1 d . . . . .
H24 H 0.246263 0.440228 0.049627 0.027 Uiso 1 1 calc R U . . .
C25 C 0.1487(3) 0.42255(15) 0.13552(10) 0.0190(4) Uani 1 1 d . . . . .
C26 C 0.4626(3) 0.30547(17) 0.01323(11) 0.0250(5) Uani 1 1 d . . . . .
C27 C 0.3902(4) 0.3688(2) -0.03705(12) 0.0388(7) Uani 1 1 d . . . . .
H27A H 0.254795 0.363257 -0.038939 0.058 Uiso 1 1 calc R U . . .
H27B H 0.440556 0.350984 -0.078192 0.058 Uiso 1 1 calc R U . . .
H27C H 0.429137 0.432583 -0.026074 0.058 Uiso 1 1 calc R U . . .
C28 C 0.3970(4) 0.20736(19) -0.00709(12) 0.0340(6) Uani 1 1 d . . . . .
H28A H 0.445460 0.163921 0.022535 0.051 Uiso 1 1 calc R U . . .
H28B H 0.442144 0.192693 -0.049502 0.051 Uiso 1 1 calc R U . . .
H28C H 0.261435 0.202803 -0.007292 0.051 Uiso 1 1 calc R U . . .
C29 C 0.6752(4) 0.3189(2) 0.01270(13) 0.0330(6) Uani 1 1 d . . . . .
H29A H 0.710384 0.381543 0.027829 0.049 Uiso 1 1 calc R U . . .
H29B H 0.719798 0.309072 -0.030367 0.049 Uiso 1 1 calc R U . . .
H29C H 0.730481 0.274698 0.040286 0.049 Uiso 1 1 calc R U . . .
C31 C 0.7294(3) 0.36743(15) 0.26890(11) 0.0189(4) Uani 1 1 d . . . . .
H31A H 0.846023 0.385622 0.247870 0.023 Uiso 1 1 calc R U . . .
H31B H 0.756274 0.362411 0.314427 0.023 Uiso 1 1 calc R U . . .
C32 C 0.5882(3) 0.44066(15) 0.25983(10) 0.0189(4) Uani 1 1 d . . . . .
H32A H 0.643923 0.502400 0.270627 0.023 Uiso 1 1 calc R U . . .
H32B H 0.544596 0.439519 0.215457 0.023 Uiso 1 1 calc R U . . .
C33 C 0.3960(3) 0.46676(15) 0.35315(11) 0.0204(5) Uani 1 1 d . . . . .
C34 C 0.2574(3) 0.42885(16) 0.39536(11) 0.0227(5) Uani 1 1 d . . . . .
H34 H 0.241127 0.461306 0.434385 0.027 Uiso 1 1 calc R U . . .
C35 C 0.1492(3) 0.35164(16) 0.38431(10) 0.0191(4) Uani 1 1 d . . . . .
C36 C 0.4953(3) 0.55964(16) 0.37432(12) 0.0259(5) Uani 1 1 d . . . . .
C37 C 0.4709(4) 0.63179(17) 0.32407(13) 0.0332(6) Uani 1 1 d . . . . .
H37A H 0.546020 0.687315 0.335691 0.050 Uiso 1 1 calc R U . . .
H37B H 0.340339 0.647065 0.321378 0.050 Uiso 1 1 calc R U . . .
H37C H 0.510723 0.606955 0.283118 0.050 Uiso 1 1 calc R U . . .
C38 C 0.4138(4) 0.60143(19) 0.43515(14) 0.0408(7) Uani 1 1 d . . . . .
H38A H 0.433798 0.560472 0.469991 0.061 Uiso 1 1 calc R U . . .
H38B H 0.280773 0.608934 0.429144 0.061 Uiso 1 1 calc R U . . .
H38C H 0.474893 0.661482 0.445007 0.061 Uiso 1 1 calc R U . . .
C39 C 0.7013(4) 0.54473(19) 0.38881(13) 0.0334(6) Uani 1 1 d . . . . .
H39A H 0.711300 0.495191 0.418543 0.050 Uiso 1 1 calc R U . . .
H39B H 0.758778 0.601513 0.407393 0.050 Uiso 1 1 calc R U . . .
H39C H 0.764609 0.528025 0.349685 0.050 Uiso 1 1 calc R U . . .

loop_
_atom_site_aniso_label
_atom_site_aniso_U_11
_atom_site_aniso_U_22
_atom_site_aniso_U_33
_atom_site_aniso_U_23
_atom_site_aniso_U_13
_atom_site_aniso_U_12
Nd1 0.01250(5) 0.01313(6) 0.01519(6) 0.00084(4) 0.00072(4) -0.00003(4)
F11 0.0360(8) 0.0173(7) 0.0453(9) -0.0009(6) -0.0023(7) -0.0090(6)
F12 0.0205(7) 0.0287(8) 0.0450(9) -0.0104(7) -0.0047(6) 0.0011(6)
F13 0.0455(10) 0.0521(11) 0.0432(10) -0.0233(8) -0.0091(8) -0.0086(8)
F14 0.0571(11) 0.0387(10) 0.0286(8) 0.0035(7) -0.0053(7) 0.0039(8)
F15 0.0327(9) 0.0480(10) 0.0556(11) -0.0125(8) 0.0098(8) -0.0074(7)
F16 0.0641(13) 0.0901(16) 0.0418(11) -0.0276(11) 0.0142(9) 0.0095(11)
F17 0.0506(11) 0.0331(10) 0.0914(15) 0.0002(10) 0.0194(10) 0.0096(8)
F21 0.0181(6) 0.0252(7) 0.0377(8) 0.0068(6) 0.0025(6) 0.0039(5)
F22 0.0363(8) 0.0291(8) 0.0261(7) 0.0130(6) 0.0037(6) 0.0112(6)
F23 0.0761(13) 0.0287(9) 0.0263(8) 0.0004(7) -0.0055(8) 0.0092(8)
F24 0.0289(8) 0.0419(10) 0.0744(13) -0.0125(9) -0.0043(8) -0.0069(7)
F25 0.0504(12) 0.0409(11) 0.0932(16) -0.0046(10) 0.0125(11) 0.0212(9)
F26 0.1013(17) 0.0260(9) 0.0582(12) 0.0127(9) 0.0049(11) 0.0099(10)
F27 0.0925(16) 0.0272(10) 0.0654(13) -0.0154(9) -0.0151(11) 0.0103(9)
F31 0.0373(8) 0.0368(9) 0.0205(7) -0.0073(6) 0.0103(6) -0.0067(7)
F32 0.0188(6) 0.0441(9) 0.0255(7) 0.0021(6) 0.0037(5) -0.0034(6)
F33 0.0328(9) 0.0583(12) 0.0803(14) 0.0359(11) -0.0060(9) 0.0036(8)
F34 0.0755(13) 0.0279(9) 0.0356(9) -0.0004(7) 0.0119(8) 0.0008(8)
F35 0.0590(13) 0.0806(16) 0.0744(15) 0.0340(12) 0.0327(11) -0.0057(11)
F36 0.0916(16) 0.0465(12) 0.0573(12) 0.0285(10) 0.0079(11) 0.0001(11)
F37 0.178(3) 0.0672(15) 0.0246(10) 0.0091(10) 0.0019(13) -0.0400(16)
O1 0.0226(8) 0.0162(8) 0.0268(8) -0.0003(7) -0.0043(7) -0.0014(6)
O2 0.0197(8) 0.0220(8) 0.0229(8) 0.0079(7) 0.0048(6) 0.0051(6)
O3 0.0216(8) 0.0250(9) 0.0187(8) -0.0036(7) 0.0041(6) -0.0059(6)
N1 0.0168(8) 0.0197(10) 0.0188(9) 0.0031(7) -0.0002(7) -0.0015(7)
N2 0.0169(8) 0.0179(9) 0.0204(9) 0.0020(7) 0.0009(7) 0.0016(7)
N3 0.0167(8) 0.0168(9) 0.0216(9) -0.0003(7) 0.0025(7) -0.0008(7)
N4 0.0137(8) 0.0100(8) 0.0173(9) 0.0013(7) 0.0018(7) 0.0004(6)
C1 0.0202(11) 0.0185(12) 0.0324(13) -0.0032(10) -0.0015(9) -0.0003(9)
C2 0.0343(14) 0.0263(14) 0.0299(13) -0.0092(11) -0.0040(11) -0.0019(11)
C3 0.0392(15) 0.0351(16) 0.0410(16) -0.0124(13) 0.0084(13) -0.0009(12)
C4 0.0206(10) 0.0213(12) 0.0230(11) 0.0087(9) 0.0024(9) 0.0026(9)
C5 0.0319(13) 0.0234(13) 0.0324(14) 0.0020(11) 0.0004(11) 0.0020(10)
C6 0.0508(18) 0.0227(14) 0.0435(17) 0.0015(12) 0.0024(13) 0.0063(12)
C7 0.0208(11) 0.0285(13) 0.0166(11) -0.0037(9) 0.0022(9) -0.0027(9)
C8 0.0298(13) 0.0321(14) 0.0295(13) 0.0034(11) 0.0020(10) -0.0042(11)
C9 0.066(2) 0.0384(18) 0.0321(15) 0.0109(13) 0.0051(14) -0.0118(15)
C11 0.0167(10) 0.0172(11) 0.0255(11) 0.0025(9) -0.0021(9) 0.0028(8)
C12 0.0213(11) 0.0200(12) 0.0207(11) 0.0023(9) -0.0024(9) -0.0006(9)
C13 0.0216(11) 0.0202(12) 0.0184(11) 0.0037(9) 0.0026(8) 0.0028(9)
C14 0.0271(12) 0.0141(11) 0.0277(12) 0.0029(9) 0.0013(10) -0.0049(9)
C15 0.0192(10) 0.0168(11) 0.0237(11) -0.0034(9) 0.0032(9) -0.0009(8)
C16 0.0358(13) 0.0209(12) 0.0245(12) 0.0058(10) -0.0016(10) 0.0037(10)
C17 0.065(2) 0.0228(14) 0.0390(16) 0.0112(12) -0.0090(14) -0.0001(13)
C18 0.0497(17) 0.0302(14) 0.0233(13) 0.0081(11) 0.0014(11) 0.0014(12)
C19 0.0389(15) 0.0380(16) 0.0438(17) 0.0116(13) 0.0024(13) 0.0185(13)
C21 0.0160(10) 0.0210(11) 0.0205(11) 0.0009(9) 0.0025(8) 0.0019(8)
C22 0.0197(10) 0.0192(11) 0.0188(11) -0.0010(9) 0.0021(8) 0.0028(8)
C23 0.0205(10) 0.0205(12) 0.0177(11) 0.0012(9) 0.0017(8) -0.0024(9)
C24 0.0262(11) 0.0223(12) 0.0193(11) 0.0055(9) 0.0015(9) 0.0043(9)
C25 0.0177(10) 0.0176(11) 0.0218(11) 0.0027(9) -0.0025(8) 0.0010(8)
C26 0.0286(12) 0.0290(13) 0.0177(11) 0.0005(10) 0.0045(9) 0.0039(10)
C27 0.0523(18) 0.0470(18) 0.0189(12) 0.0063(12) 0.0062(12) 0.0164(14)
C28 0.0380(14) 0.0394(16) 0.0242(13) -0.0073(11) -0.0001(11) 0.0042(12)
C29 0.0293(13) 0.0404(16) 0.0296(13) 0.0050(12) 0.0118(11) 0.0009(11)
C31 0.0163(10) 0.0183(11) 0.0218(11) -0.0005(9) -0.0004(8) -0.0031(8)
C32 0.0182(10) 0.0168(11) 0.0214(11) 0.0006(9) 0.0021(8) -0.0022(8)
C33 0.0200(10) 0.0163(11) 0.0246(11) -0.0019(9) -0.0009(9) -0.0001(8)
C34 0.0256(11) 0.0224(12) 0.0194(11) -0.0042(9) 0.0034(9) -0.0019(9)
C35 0.0156(10) 0.0241(12) 0.0180(10) 0.0016(9) 0.0032(8) 0.0026(8)
C36 0.0295(12) 0.0192(12) 0.0281(12) -0.0049(10) 0.0032(10) -0.0053(10)
C37 0.0411(15) 0.0160(12) 0.0422(15) -0.0023(11) -0.0009(12) 0.0006(10)
C38 0.0539(18) 0.0286(15) 0.0379(16) -0.0162(12) 0.0140(13) -0.0133(13)
C39 0.0317(13) 0.0338(15) 0.0334(14) -0.0049(11) -0.0050(11) -0.0096(11)

loop_
_atom_type_symbol
_atom_type_description
_atom_type_scat_dispersion_real
_atom_type_scat_dispersion_imag
_atom_type_scat_source
C C 0.0033 0.0016 'International Tables Vol C Tables 4.2.6.8 and 6.1.1.4'
H H 0.0000 0.0000 'International Tables Vol C Tables 4.2.6.8 and 6.1.1.4'
F F 0.0171 0.0103 'International Tables Vol C Tables 4.2.6.8 and 6.1.1.4'
N N 0.0061 0.0033 'International Tables Vol C Tables 4.2.6.8 and 6.1.1.4'
Nd Nd -0.1943 3.0179 'International Tables Vol C Tables 4.2.6.8 and 6.1.1.4'
O O 0.0106 0.0060 'International Tables Vol C Tables 4.2.6.8 and 6.1.1.4'

loop_
_geom_angle_atom_site_label_1
_geom_angle_atom_site_label_2
_geom_angle_atom_site_label_3
_geom_angle
_geom_angle_site_symmetry_1
_geom_angle_site_symmetry_3
_geom_angle_publ_flag
O1 Nd1 N1 71.20(6) . . ?
O1 Nd1 N2 85.89(6) . . ?
O1 Nd1 N3 168.34(6) . . ?
O1 Nd1 N4 119.31(5) . . ?
O2 Nd1 O1 96.57(6) . . ?
O2 Nd1 N1 166.90(6) . . ?
O2 Nd1 N2 71.06(6) . . ?
O2 Nd1 N3 84.25(6) . . ?
O2 Nd1 N4 122.30(5) . . ?
O3 Nd1 O1 97.58(6) . . ?
O3 Nd1 O2 94.27(6) . . ?
O3 Nd1 N1 83.04(6) . . ?
O3 Nd1 N2 165.25(6) . . ?
O3 Nd1 N3 70.76(6) . . ?
O3 Nd1 N4 120.77(5) . . ?
N1 Nd1 N3 106.76(6) . . ?
N1 Nd1 N4 69.39(5) . . ?
N2 Nd1 N1 111.58(6) . . ?
N2 Nd1 N3 105.29(6) . . ?
N2 Nd1 N4 68.58(6) . . ?
N3 Nd1 N4 69.03(5) . . ?
C15 O1 Nd1 136.98(14) . . ?
C25 O2 Nd1 136.31(14) . . ?
C35 O3 Nd1 137.64(14) . . ?
C12 N1 Nd1 99.36(13) . . ?
C13 N1 Nd1 136.13(15) . . ?
C13 N1 C12 124.50(19) . . ?
C22 N2 Nd1 98.18(12) . . ?
C23 N2 Nd1 136.80(15) . . ?
C23 N2 C22 125.00(19) . . ?
C32 N3 Nd1 98.72(12) . . ?
C33 N3 Nd1 136.53(15) . . ?
C33 N3 C32 124.75(19) . . ?
C11 N4 Nd1 107.84(12) . . ?
C11 N4 C21 110.97(17) . . ?
C11 N4 C31 110.92(17) . . ?
C21 N4 Nd1 108.06(12) . . ?
C31 N4 Nd1 107.88(12) . . ?
C31 N4 C21 111.02(16) . . ?
F11 C1 F12 106.17(18) . . ?
F11 C1 C2 106.74(19) . . ?
F11 C1 C15 112.8(2) . . ?
F12 C1 C2 104.6(2) . . ?
F12 C1 C15 110.27(18) . . ?
C15 C1 C2 115.49(19) . . ?
F13 C2 C1 108.1(2) . . ?
F13 C2 C3 106.8(2) . . ?
F14 C2 F13 108.3(2) . . ?
F14 C2 C1 109.7(2) . . ?
F14 C2 C3 107.3(2) . . ?
C3 C2 C1 116.4(2) . . ?
F15 C3 F16 107.6(2) . . ?
F15 C3 F17 108.1(3) . . ?
F15 C3 C2 111.3(2) . . ?
F16 C3 C2 109.6(3) . . ?
F17 C3 F16 108.7(2) . . ?
F17 C3 C2 111.4(2) . . ?
F21 C4 C5 107.01(19) . . ?
F21 C4 C25 110.50(18) . . ?
F22 C4 F21 106.16(17) . . ?
F22 C4 C5 106.92(19) . . ?
F22 C4 C25 112.61(19) . . ?
C25 C4 C5 113.23(19) . . ?
F23 C5 C4 109.5(2) . . ?
F23 C5 C6 105.8(2) . . ?
F24 C5 F23 108.9(2) . . ?
F24 C5 C4 107.7(2) . . ?
F24 C5 C6 107.3(2) . . ?
C6 C5 C4 117.4(2) . . ?
F25 C6 F26 107.5(3) . . ?
F25 C6 F27 108.6(3) . . ?
F25 C6 C5 111.3(2) . . ?
F26 C6 F27 108.2(2) . . ?
F26 C6 C5 112.0(2) . . ?
F27 C6 C5 109.1(2) . . ?
F31 C7 C8 107.14(19) . . ?
F31 C7 C35 112.89(19) . . ?
F32 C7 F31 105.83(18) . . ?
F32 C7 C8 106.54(19) . . ?
F32 C7 C35 110.97(18) . . ?
C35 C7 C8 112.99(19) . . ?
F33 C8 C7 108.4(2) . . ?
F33 C8 C9 107.1(2) . . ?
F34 C8 F33 108.4(2) . . ?
F34 C8 C7 109.7(2) . . ?
F34 C8 C9 106.3(2) . . ?
C9 C8 C7 116.6(2) . . ?
F35 C9 F36 108.6(3) . . ?
F35 C9 C8 110.6(3) . . ?
F36 C9 C8 109.1(3) . . ?
F37 C9 F35 108.4(3) . . ?
F37 C9 F36 108.0(3) . . ?
F37 C9 C8 112.0(3) . . ?
N4 C11 H11A 109.4 . . ?
N4 C11 H11B 109.4 . . ?
N4 C11 C12 111.22(18) . . ?
H11A C11 H11B 108.0 . . ?
C12 C11 H11A 109.4 . . ?
C12 C11 H11B 109.4 . . ?
N1 C12 C11 107.45(18) . . ?
N1 C12 H12A 110.2 . . ?
N1 C12 H12B 110.2 . . ?
C11 C12 H12A 110.2 . . ?
C11 C12 H12B 110.2 . . ?
H12A C12 H12B 108.5 . . ?
N1 C13 C14 118.5(2) . . ?
N1 C13 C16 124.9(2) . . ?
C14 C13 C16 116.5(2) . . ?
C13 C14 H14 116.7 . . ?
C15 C14 C13 126.7(2) . . ?
C15 C14 H14 116.7 . . ?
O1 C15 C1 112.6(2) . . ?
O1 C15 C14 130.0(2) . . ?
C14 C15 C1 117.3(2) . . ?
C17 C16 C13 112.4(2) . . ?
C17 C16 C18 105.2(2) . . ?
C18 C16 C13 110.1(2) . . ?
C19 C16 C13 110.7(2) . . ?
C19 C16 C17 106.3(2) . . ?
C19 C16 C18 112.1(2) . . ?
C16 C17 H17A 109.5 . . ?
C16 C17 H17B 109.5 . . ?
C16 C17 H17C 109.5 . . ?
H17A C17 H17B 109.5 . . ?
H17A C17 H17C 109.5 . . ?
H17B C17 H17C 109.5 . . ?
C16 C18 H18A 109.5 . . ?
C16 C18 H18B 109.5 . . ?
C16 C18 H18C 109.5 . . ?
H18A C18 H18B 109.5 . . ?
H18A C18 H18C 109.5 . . ?
H18B C18 H18C 109.5 . . ?
C16 C19 H19A 109.5 . . ?
C16 C19 H19B 109.5 . . ?
C16 C19 H19C 109.5 . . ?
H19A C19 H19B 109.5 . . ?
H19A C19 H19C 109.5 . . ?
H19B C19 H19C 109.5 . . ?
N4 C21 H21A 109.6 . . ?
N4 C21 H21B 109.6 . . ?
N4 C21 C22 110.15(17) . . ?
H21A C21 H21B 108.1 . . ?
C22 C21 H21A 109.6 . . ?
C22 C21 H21B 109.6 . . ?
N2 C22 C21 106.74(18) . . ?
N2 C22 H22A 110.4 . . ?
N2 C22 H22B 110.4 . . ?
C21 C22 H22A 110.4 . . ?
C21 C22 H22B 110.4 . . ?
H22A C22 H22B 108.6 . . ?
N2 C23 C24 118.0(2) . . ?
N2 C23 C26 125.1(2) . . ?
C24 C23 C26 116.9(2) . . ?
C23 C24 H24 117.0 . . ?
C25 C24 C23 126.0(2) . . ?
C25 C24 H24 117.0 . . ?
O2 C25 C4 112.34(19) . . ?
O2 C25 C24 129.4(2) . . ?
C24 C25 C4 118.3(2) . . ?
C27 C26 C23 112.5(2) . . ?
C27 C26 C29 105.6(2) . . ?
C28 C26 C23 108.2(2) . . ?
C28 C26 C27 106.5(2) . . ?
C28 C26 C29 112.6(2) . . ?
C29 C26 C23 111.42(19) . . ?
C26 C27 H27A 109.5 . . ?
C26 C27 H27B 109.5 . . ?
C26 C27 H27C 109.5 . . ?
H27A C27 H27B 109.5 . . ?
H27A C27 H27C 109.5 . . ?
H27B C27 H27C 109.5 . . ?
C26 C28 H28A 109.5 . . ?
C26 C28 H28B 109.5 . . ?
C26 C28 H28C 109.5 . . ?
H28A C28 H28B 109.5 . . ?
H28A C28 H28C 109.5 . . ?
H28B C28 H28C 109.5 . . ?
C26 C29 H29A 109.5 . . ?
C26 C29 H29B 109.5 . . ?
C26 C29 H29C 109.5 . . ?
H29A C29 H29B 109.5 . . ?
H29A C29 H29C 109.5 . . ?
H29B C29 H29C 109.5 . . ?
N4 C31 H31A 109.4 . . ?
N4 C31 H31B 109.4 . . ?
N4 C31 C32 110.99(17) . . ?
H31A C31 H31B 108.0 . . ?
C32 C31 H31A 109.4 . . ?
C32 C31 H31B 109.4 . . ?
N3 C32 C31 106.86(18) . . ?
N3 C32 H32A 110.3 . . ?
N3 C32 H32B 110.3 . . ?
C31 C32 H32A 110.3 . . ?
C31 C32 H32B 110.3 . . ?
H32A C32 H32B 108.6 . . ?
N3 C33 C34 118.1(2) . . ?
N3 C33 C36 124.7(2) . . ?
C34 C33 C36 117.10(19) . . ?
C33 C34 H34 116.8 . . ?
C35 C34 C33 126.3(2) . . ?
C35 C34 H34 116.8 . . ?
O3 C35 C7 111.76(19) . . ?
O3 C35 C34 129.5(2) . . ?
C34 C35 C7 118.8(2) . . ?
C37 C36 C33 110.5(2) . . ?
C37 C36 C38 105.5(2) . . ?
C37 C36 C39 111.9(2) . . ?
C38 C36 C33 112.5(2) . . ?
C38 C36 C39 106.3(2) . . ?
C39 C36 C33 110.0(2) . . ?
C36 C37 H37A 109.5 . . ?
C36 C37 H37B 109.5 . . ?
C36 C37 H37C 109.5 . . ?
H37A C37 H37B 109.5 . . ?
H37A C37 H37C 109.5 . . ?
H37B C37 H37C 109.5 . . ?
C36 C38 H38A 109.5 . . ?
C36 C38 H38B 109.5 . . ?
C36 C38 H38C 109.5 . . ?
H38A C38 H38B 109.5 . . ?
H38A C38 H38C 109.5 . . ?
H38B C38 H38C 109.5 . . ?
C36 C39 H39A 109.5 . . ?
C36 C39 H39B 109.5 . . ?
C36 C39 H39C 109.5 . . ?
H39A C39 H39B 109.5 . . ?
H39A C39 H39C 109.5 . . ?
H39B C39 H39C 109.5 . . ?

loop_
_geom_bond_atom_site_label_1
_geom_bond_atom_site_label_2
_geom_bond_distance
_geom_bond_site_symmetry_2
_geom_bond_publ_flag
Nd1 O1 2.3108(15) . ?
Nd1 O2 2.3045(15) . ?
Nd1 O3 2.3012(15) . ?
Nd1 N1 2.5775(19) . ?
Nd1 N2 2.5547(18) . ?
Nd1 N3 2.5794(18) . ?
Nd1 N4 2.6411(17) . ?
F11 C1 1.354(3) . ?
F12 C1 1.367(3) . ?
F13 C2 1.349(3) . ?
F14 C2 1.344(3) . ?
F15 C3 1.318(3) . ?
F16 C3 1.330(3) . ?
F17 C3 1.322(4) . ?
F21 C4 1.362(3) . ?
F22 C4 1.359(3) . ?
F23 C5 1.349(3) . ?
F24 C5 1.345(3) . ?
F25 C6 1.315(4) . ?
F26 C6 1.318(3) . ?
F27 C6 1.331(3) . ?
F31 C7 1.361(3) . ?
F32 C7 1.358(3) . ?
F33 C8 1.343(3) . ?
F34 C8 1.338(3) . ?
F35 C9 1.313(4) . ?
F36 C9 1.325(4) . ?
F37 C9 1.309(4) . ?
O1 C15 1.288(3) . ?
O2 C25 1.291(3) . ?
O3 C35 1.291(3) . ?
N1 C12 1.470(3) . ?
N1 C13 1.297(3) . ?
N2 C22 1.466(3) . ?
N2 C23 1.300(3) . ?
N3 C32 1.474(3) . ?
N3 C33 1.299(3) . ?
N4 C11 1.484(3) . ?
N4 C21 1.497(3) . ?
N4 C31 1.491(3) . ?
C1 C2 1.544(4) . ?
C1 C15 1.537(3) . ?
C2 C3 1.538(4) . ?
C4 C5 1.545(3) . ?
C4 C25 1.531(3) . ?
C5 C6 1.535(4) . ?
C7 C8 1.548(4) . ?
C7 C35 1.526(3) . ?
C8 C9 1.546(4) . ?
C11 H11A 0.9900 . ?
C11 H11B 0.9900 . ?
C11 C12 1.526(3) . ?
C12 H12A 0.9900 . ?
C12 H12B 0.9900 . ?
C13 C14 1.453(3) . ?
C13 C16 1.562(3) . ?
C14 H14 0.9500 . ?
C14 C15 1.355(3) . ?
C16 C17 1.539(4) . ?
C16 C18 1.545(3) . ?
C16 C19 1.538(4) . ?
C17 H17A 0.9800 . ?
C17 H17B 0.9800 . ?
C17 H17C 0.9800 . ?
C18 H18A 0.9800 . ?
C18 H18B 0.9800 . ?
C18 H18C 0.9800 . ?
C19 H19A 0.9800 . ?
C19 H19B 0.9800 . ?
C19 H19C 0.9800 . ?
C21 H21A 0.9900 . ?
C21 H21B 0.9900 . ?
C21 C22 1.526(3) . ?
C22 H22A 0.9900 . ?
C22 H22B 0.9900 . ?
C23 C24 1.455(3) . ?
C23 C26 1.557(3) . ?
C24 H24 0.9500 . ?
C24 C25 1.362(3) . ?
C26 C27 1.537(4) . ?
C26 C28 1.535(4) . ?
C26 C29 1.543(3) . ?
C27 H27A 0.9800 . ?
C27 H27B 0.9800 . ?
C27 H27C 0.9800 . ?
C28 H28A 0.9800 . ?
C28 H28B 0.9800 . ?
C28 H28C 0.9800 . ?
C29 H29A 0.9800 . ?
C29 H29B 0.9800 . ?
C29 H29C 0.9800 . ?
C31 H31A 0.9900 . ?
C31 H31B 0.9900 . ?
C31 C32 1.521(3) . ?
C32 H32A 0.9900 . ?
C32 H32B 0.9900 . ?
C33 C34 1.457(3) . ?
C33 C36 1.557(3) . ?
C34 H34 0.9500 . ?
C34 C35 1.358(3) . ?
C36 C37 1.538(4) . ?
C36 C38 1.540(3) . ?
C36 C39 1.544(4) . ?
C37 H37A 0.9800 . ?
C37 H37B 0.9800 . ?
C37 H37C 0.9800 . ?
C38 H38A 0.9800 . ?
C38 H38B 0.9800 . ?
C38 H38C 0.9800 . ?
C39 H39A 0.9800 . ?
C39 H39B 0.9800 . ?
C39 H39C 0.9800 . ?

loop_
_geom_torsion_atom_site_label_1
_geom_torsion_atom_site_label_2
_geom_torsion_atom_site_label_3
_geom_torsion_atom_site_label_4
_geom_torsion
_geom_torsion_site_symmetry_1
_geom_torsion_site_symmetry_2
_geom_torsion_site_symmetry_3
_geom_torsion_site_symmetry_4
_geom_torsion_publ_flag
Nd1 O1 C15 C1 -175.49(15) . . . . ?
Nd1 O1 C15 C14 1.9(4) . . . . ?
Nd1 O2 C25 C4 -159.95(15) . . . . ?
Nd1 O2 C25 C24 19.3(4) . . . . ?
Nd1 O3 C35 C7 -165.10(16) . . . . ?
Nd1 O3 C35 C34 13.0(4) . . . . ?
Nd1 N1 C12 C11 -70.12(17) . . . . ?
Nd1 N1 C13 C14 7.1(3) . . . . ?
Nd1 N1 C13 C16 -175.21(16) . . . . ?
Nd1 N2 C22 C21 -74.20(16) . . . . ?
Nd1 N2 C23 C24 11.1(3) . . . . ?
Nd1 N2 C23 C26 -167.88(16) . . . . ?
Nd1 N3 C32 C31 -71.77(16) . . . . ?
Nd1 N3 C33 C34 9.9(3) . . . . ?
Nd1 N3 C33 C36 -172.84(16) . . . . ?
Nd1 N4 C11 C12 -26.5(2) . . . . ?
Nd1 N4 C21 C22 -21.7(2) . . . . ?
Nd1 N4 C31 C32 -25.23(19) . . . . ?
F11 C1 C2 F13 50.2(3) . . . . ?
F11 C1 C2 F14 168.08(19) . . . . ?
F11 C1 C2 C3 -69.9(3) . . . . ?
F11 C1 C15 O1 -169.19(19) . . . . ?
F11 C1 C15 C14 13.1(3) . . . . ?
F12 C1 C2 F13 -62.1(2) . . . . ?
F12 C1 C2 F14 55.8(2) . . . . ?
F12 C1 C2 C3 177.9(2) . . . . ?
F12 C1 C15 O1 -50.7(3) . . . . ?
F12 C1 C15 C14 131.6(2) . . . . ?
F13 C2 C3 F15 171.6(2) . . . . ?
F13 C2 C3 F16 52.7(3) . . . . ?
F13 C2 C3 F17 -67.6(3) . . . . ?
F14 C2 C3 F15 55.7(3) . . . . ?
F14 C2 C3 F16 -63.2(3) . . . . ?
F14 C2 C3 F17 176.5(2) . . . . ?
F21 C4 C5 F23 58.5(2) . . . . ?
F21 C4 C5 F24 176.84(19) . . . . ?
F21 C4 C5 C6 -62.0(3) . . . . ?
F21 C4 C25 O2 -55.1(2) . . . . ?
F21 C4 C25 C24 125.5(2) . . . . ?
F22 C4 C5 F23 171.94(19) . . . . ?
F22 C4 C5 F24 -69.8(2) . . . . ?
F22 C4 C5 C6 51.4(3) . . . . ?
F22 C4 C25 O2 -173.66(18) . . . . ?
F22 C4 C25 C24 7.0(3) . . . . ?
F23 C5 C6 F25 -62.9(3) . . . . ?
F23 C5 C6 F26 176.7(2) . . . . ?
F23 C5 C6 F27 56.9(3) . . . . ?
F24 C5 C6 F25 -179.1(2) . . . . ?
F24 C5 C6 F26 60.5(3) . . . . ?
F24 C5 C6 F27 -59.3(3) . . . . ?
F31 C7 C8 F33 -75.8(2) . . . . ?
F31 C7 C8 F34 165.98(19) . . . . ?
F31 C7 C8 C9 45.1(3) . . . . ?
F31 C7 C35 O3 -175.67(19) . . . . ?
F31 C7 C35 C34 6.0(3) . . . . ?
F32 C7 C8 F33 171.33(19) . . . . ?
F32 C7 C8 F34 53.1(2) . . . . ?
F32 C7 C8 C9 -67.8(3) . . . . ?
F32 C7 C35 O3 -57.1(3) . . . . ?
F32 C7 C35 C34 124.6(2) . . . . ?
F33 C8 C9 F35 176.6(2) . . . . ?
F33 C8 C9 F36 -64.0(3) . . . . ?
F33 C8 C9 F37 55.6(4) . . . . ?
F34 C8 C9 F35 -67.6(3) . . . . ?
F34 C8 C9 F36 51.8(3) . . . . ?
F34 C8 C9 F37 171.3(3) . . . . ?
N1 C13 C14 C15 0.4(4) . . . . ?
N1 C13 C16 C17 178.0(2) . . . . ?
N1 C13 C16 C18 61.1(3) . . . . ?
N1 C13 C16 C19 -63.4(3) . . . . ?
N2 C23 C24 C25 -10.6(4) . . . . ?
N2 C23 C26 C27 179.3(2) . . . . ?
N2 C23 C26 C28 62.0(3) . . . . ?
N2 C23 C26 C29 -62.2(3) . . . . ?
N3 C33 C34 C35 -6.1(4) . . . . ?
N3 C33 C36 C37 59.3(3) . . . . ?
N3 C33 C36 C38 177.0(2) . . . . ?
N3 C33 C36 C39 -64.8(3) . . . . ?
N4 C11 C12 N1 70.0(2) . . . . ?
N4 C21 C22 N2 68.6(2) . . . . ?
N4 C31 C32 N3 70.1(2) . . . . ?
C1 C2 C3 F15 -67.6(3) . . . . ?
C1 C2 C3 F16 173.5(2) . . . . ?
C1 C2 C3 F17 53.2(3) . . . . ?
C2 C1 C15 O1 67.7(3) . . . . ?
C2 C1 C15 C14 -110.1(3) . . . . ?
C4 C5 C6 F25 59.5(3) . . . . ?
C4 C5 C6 F26 -60.9(3) . . . . ?
C4 C5 C6 F27 179.3(2) . . . . ?
C5 C4 C25 O2 64.9(2) . . . . ?
C5 C4 C25 C24 -114.5(2) . . . . ?
C7 C8 C9 F35 55.0(3) . . . . ?
C7 C8 C9 F36 174.4(2) . . . . ?
C7 C8 C9 F37 -66.0(4) . . . . ?
C8 C7 C35 O3 62.5(3) . . . . ?
C8 C7 C35 C34 -115.8(2) . . . . ?
C11 N4 C21 C22 96.4(2) . . . . ?
C11 N4 C31 C32 -143.13(18) . . . . ?
C12 N1 C13 C14 -171.5(2) . . . . ?
C12 N1 C13 C16 6.2(3) . . . . ?
C13 N1 C12 C11 108.9(2) . . . . ?
C13 C14 C15 O1 -5.2(4) . . . . ?
C13 C14 C15 C1 172.1(2) . . . . ?
C14 C13 C16 C17 -4.3(3) . . . . ?
C14 C13 C16 C18 -121.2(2) . . . . ?
C14 C13 C16 C19 114.3(2) . . . . ?
C15 C1 C2 F13 176.5(2) . . . . ?
C15 C1 C2 F14 -65.6(3) . . . . ?
C15 C1 C2 C3 56.4(3) . . . . ?
C16 C13 C14 C15 -177.5(2) . . . . ?
C21 N4 C11 C12 -144.62(18) . . . . ?
C21 N4 C31 C32 93.0(2) . . . . ?
C22 N2 C23 C24 -171.2(2) . . . . ?
C22 N2 C23 C26 9.8(3) . . . . ?
C23 N2 C22 C21 107.4(2) . . . . ?
C23 C24 C25 O2 -3.4(4) . . . . ?
C23 C24 C25 C4 175.8(2) . . . . ?
C24 C23 C26 C27 0.3(3) . . . . ?
C24 C23 C26 C28 -117.0(2) . . . . ?
C24 C23 C26 C29 118.8(2) . . . . ?
C25 C4 C5 F23 -63.5(3) . . . . ?
C25 C4 C5 F24 54.8(3) . . . . ?
C25 C4 C5 C6 176.0(2) . . . . ?
C26 C23 C24 C25 168.4(2) . . . . ?
C31 N4 C11 C12 91.5(2) . . . . ?
C31 N4 C21 C22 -139.78(18) . . . . ?
C32 N3 C33 C34 -170.0(2) . . . . ?
C32 N3 C33 C36 7.3(4) . . . . ?
C33 N3 C32 C31 108.1(2) . . . . ?
C33 C34 C35 O3 -4.7(4) . . . . ?
C33 C34 C35 C7 173.3(2) . . . . ?
C34 C33 C36 C37 -123.4(2) . . . . ?
C34 C33 C36 C38 -5.7(3) . . . . ?
C34 C33 C36 C39 112.5(2) . . . . ?
C35 C7 C8 F33 49.2(3) . . . . ?
C35 C7 C8 F34 -69.1(3) . . . . ?
C35 C7 C8 C9 170.1(2) . . . . ?
C36 C33 C34 C35 176.5(2) . . . . ?
